data_4031057
loop_
_publ_author_name
'Jin, Xing'
'Willeke, Matthias'
'Lucchesi, Ralph'
'Daniliuc, Constantin-Gabriel'
'Fr\"ohlich, Roland'
'Wibbeling, Birgit'
'Uhl, Werner'
'W\"urthwein, Ernst-Ulrich'

_publ_section_title
;
 Hydroalumination of Ketenimines and Subsequent Reactions with
 Heterocumulenes: Synthesis of Unsaturated Amide Derivatives and
 1,3-Diimines.
;
_journal_issue 12
_journal_name_full 'The Journal of organic chemistry'
_journal_page_first 6062
_journal_page_last 6075
_journal_paper_doi 10.1021/acs.joc.5b00466
_journal_volume 80
_journal_year 2015
_chemical_formula_sum 'C34 H46 Al N'
_chemical_formula_weight 495.70
_chemical_name_systematic
; 
 ? 
;
_space_group_IT_number 2
_symmetry_cell_setting triclinic
_symmetry_space_group_name_Hall '-P 1'
_symmetry_space_group_name_H-M 'P -1'
_atom_sites_solution_hydrogens geom
_atom_sites_solution_primary direct
_atom_sites_solution_secondary difmap
_audit_creation_method SHELXL-97
_cell_angle_alpha 91.1580(10)
_cell_angle_beta 99.1020(10)
_cell_angle_gamma 115.8810(10)
_cell_formula_units_Z 2
_cell_length_a 9.3621(2)
_cell_length_b 10.0342(2)
_cell_length_c 18.8087(5)
_cell_measurement_reflns_used 3908
_cell_measurement_temperature 223(2)
_cell_measurement_theta_max 28.28
_cell_measurement_theta_min 4.08
_cell_volume 1561.73(6)
_computing_cell_refinement 'Collect (Nonius B.V., 1998)'
_computing_data_collection 'Collect (Nonius B.V., 1998)'
_computing_data_reduction 'Denzo-SMN (Otwinowski & Minor, 1997)'
_computing_molecular_graphics 'XP (BrukerAXS, 2000)'
_computing_publication_material 'SHELXL-97 (Sheldrick, 1997)'
_computing_structure_refinement 'SHELXL-97 (Sheldrick, 1997)'
_computing_structure_solution 'SHELXS-97 (Sheldrick, 1990)'
_diffrn_ambient_temperature 223(2)
_diffrn_measured_fraction_theta_full 0.970
_diffrn_measured_fraction_theta_max 0.970
_diffrn_measurement_device_type 'Nonius KappaCCD APEXII'
_diffrn_measurement_method '\w and \f scans'
_diffrn_radiation_monochromator 'Montel mirror'
_diffrn_radiation_source 'rotating anode Nonius FR591'
_diffrn_radiation_type MoK\a
_diffrn_radiation_wavelength 0.71073
_diffrn_reflns_av_R_equivalents 0.042
_diffrn_reflns_av_sigmaI/netI 0.0389
_diffrn_reflns_limit_h_max 10
_diffrn_reflns_limit_h_min -11
_diffrn_reflns_limit_k_max 11
_diffrn_reflns_limit_k_min -11
_diffrn_reflns_limit_l_max 22
_diffrn_reflns_limit_l_min -20
_diffrn_reflns_number 14941
_diffrn_reflns_theta_full 25.00
_diffrn_reflns_theta_max 25.00
_diffrn_reflns_theta_min 4.09
_exptl_absorpt_coefficient_mu 0.086
_exptl_absorpt_correction_T_max 0.9906
_exptl_absorpt_correction_T_min 0.9649
_exptl_absorpt_correction_type multi-scan
_exptl_absorpt_process_details 'Denzo (Otwinowski, Borek, Majewski & Minor, 2003)'
_exptl_crystal_colour yellow-orange
_exptl_crystal_density_diffrn 1.054
_exptl_crystal_density_method 'not measured'
_exptl_crystal_description prism
_exptl_crystal_F_000 540
_exptl_crystal_size_max 0.42
_exptl_crystal_size_mid 0.18
_exptl_crystal_size_min 0.11
_refine_diff_density_max 0.339
_refine_diff_density_min -0.236
_refine_diff_density_rms 0.036
_refine_ls_extinction_method none
_refine_ls_goodness_of_fit_ref 1.048
_refine_ls_hydrogen_treatment constr
_refine_ls_matrix_type full
_refine_ls_number_parameters 393
_refine_ls_number_reflns 5332
_refine_ls_number_restraints 104
_refine_ls_restrained_S_all 1.107
_refine_ls_R_factor_all 0.0890
_refine_ls_R_factor_gt 0.0736
_refine_ls_shift/su_max 0.000
_refine_ls_shift/su_mean 0.000
_refine_ls_structure_factor_coef Fsqd
_refine_ls_weighting_details 'calc w=1/[\s^2^(Fo^2^)+(0.0682P)^2^+1.0781P] where P=(Fo^2^+2Fc^2^)/3'
_refine_ls_weighting_scheme calc
_refine_ls_wR_factor_gt 0.1772
_refine_ls_wR_factor_ref 0.1926
_reflns_number_gt 4356
_reflns_number_total 5332
_reflns_threshold_expression >2sigma(I)
_cod_data_source_file jo5b00466_si_001.cif
_cod_data_source_block wue7118
_cod_depositor_comments 'Adding full bibliography for 4031041--4031057.cif.'
_cod_original_sg_symbol_H-M P-1
_cod_database_code 4031057

loop_
_symmetry_equiv_pos_as_xyz
'x, y, z'
'-x, -y, -z'

loop_
_atom_site_label
_atom_site_type_symbol
_atom_site_fract_x
_atom_site_fract_y
_atom_site_fract_z
_atom_site_U_iso_or_equiv
_atom_site_adp_type
_atom_site_occupancy
_atom_site_symmetry_multiplicity
_atom_site_calc_flag
_atom_site_refinement_flags
_atom_site_disorder_assembly
_atom_site_disorder_group
Al1 Al 0.52697(11) 0.12928(10) 0.28263(5) 0.0631(3) Uani 1 1 d . A .
C51 C 0.3801(5) -0.0806(4) 0.2855(2) 0.0954(12) Uani 1 1 d D . .
H51A H 0.2787 -0.1018 0.2526 0.115 Uiso 0.526(10) 1 calc PR A 1
H51B H 0.4267 -0.1396 0.2648 0.115 Uiso 0.526(10) 1 calc PR A 1
H51C H 0.2705 -0.0891 0.2792 0.115 Uiso 0.474(10) 1 calc PR A 2
H51D H 0.3843 -0.1359 0.2429 0.115 Uiso 0.474(10) 1 calc PR A 2
C52 C 0.3374(14) -0.1394(12) 0.3560(6) 0.109(4) Uani 0.526(10) 1 d PDU A 1
H52 H 0.2511 -0.1236 0.3735 0.131 Uiso 0.526(10) 1 calc PR A 1
C53 C 0.303(3) -0.3139(16) 0.3371(11) 0.224(9) Uani 0.526(10) 1 d PDU A 1
H53A H 0.2287 -0.3541 0.2911 0.336 Uiso 0.526(10) 1 calc PR A 1
H53B H 0.2553 -0.3728 0.3749 0.336 Uiso 0.526(10) 1 calc PR A 1
H53C H 0.4036 -0.3171 0.3340 0.336 Uiso 0.526(10) 1 calc PR A 1
C54 C 0.4941(12) -0.1046(10) 0.4127(5) 0.118(4) Uani 0.526(10) 1 d PDU A 1
H54A H 0.5553 -0.1497 0.3940 0.176 Uiso 0.526(10) 1 calc PR A 1
H54B H 0.4646 -0.1449 0.4575 0.176 Uiso 0.526(10) 1 calc PR A 1
H54C H 0.5596 0.0023 0.4217 0.176 Uiso 0.526(10) 1 calc PR A 1
C52A C 0.4015(15) -0.1578(12) 0.3479(7) 0.113(4) Uani 0.474(10) 1 d PDU A 2
H52A H 0.4966 -0.1786 0.3556 0.136 Uiso 0.474(10) 1 calc PR A 2
C53A C 0.2229(11) -0.2968(11) 0.3533(6) 0.105(4) Uani 0.474(10) 1 d PDU A 2
H53D H 0.1731 -0.2647 0.3871 0.158 Uiso 0.474(10) 1 calc PR A 2
H53E H 0.2380 -0.3814 0.3700 0.158 Uiso 0.474(10) 1 calc PR A 2
H53F H 0.1536 -0.3252 0.3059 0.158 Uiso 0.474(10) 1 calc PR A 2
C54A C 0.363(3) -0.093(2) 0.4160(11) 0.261(12) Uani 0.474(10) 1 d PDU A 2
H54D H 0.3444 -0.0071 0.4037 0.391 Uiso 0.474(10) 1 calc PR A 2
H54E H 0.4533 -0.0623 0.4560 0.391 Uiso 0.474(10) 1 calc PR A 2
H54F H 0.2667 -0.1684 0.4299 0.391 Uiso 0.474(10) 1 calc PR A 2
C55 C 0.5254(5) 0.2774(5) 0.3497(2) 0.0935(12) Uani 1 1 d D . .
H55A H 0.4214 0.2798 0.3349 0.112 Uiso 0.484(9) 1 calc PR A 1
H55B H 0.5229 0.2377 0.3969 0.112 Uiso 0.484(9) 1 calc PR A 1
H55C H 0.4773 0.3314 0.3196 0.112 Uiso 0.516(9) 1 calc PR A 2
H55D H 0.4456 0.2204 0.3791 0.112 Uiso 0.516(9) 1 calc PR A 2
C56 C 0.6571(14) 0.4445(11) 0.3638(5) 0.096(3) Uani 0.484(9) 1 d PDU A 1
H56 H 0.7040 0.4683 0.3194 0.115 Uiso 0.484(9) 1 calc PR A 1
C57 C 0.796(2) 0.4601(19) 0.4254(10) 0.204(8) Uani 0.484(9) 1 d PDU A 1
H57A H 0.8519 0.4065 0.4096 0.305 Uiso 0.484(9) 1 calc PR A 1
H57B H 0.7519 0.4191 0.4677 0.305 Uiso 0.484(9) 1 calc PR A 1
H57C H 0.8713 0.5645 0.4375 0.305 Uiso 0.484(9) 1 calc PR A 1
C58 C 0.6180(18) 0.5652(14) 0.3823(9) 0.167(6) Uani 0.484(9) 1 d PDU A 1
H58A H 0.7166 0.6576 0.3940 0.250 Uiso 0.484(9) 1 calc PR A 1
H58B H 0.5646 0.5432 0.4238 0.250 Uiso 0.484(9) 1 calc PR A 1
H58C H 0.5468 0.5749 0.3415 0.250 Uiso 0.484(9) 1 calc PR A 1
C56A C 0.6506(12) 0.3857(13) 0.3980(6) 0.125(4) Uani 0.516(9) 1 d PDU A 2
H56A H 0.7068 0.3362 0.4277 0.150 Uiso 0.516(9) 1 calc PR A 2
C57A C 0.7715(16) 0.4994(11) 0.3605(6) 0.120(4) Uani 0.516(9) 1 d PDU A 2
H57D H 0.8064 0.4498 0.3271 0.179 Uiso 0.516(9) 1 calc PR A 2
H57E H 0.8640 0.5665 0.3960 0.179 Uiso 0.516(9) 1 calc PR A 2
H57F H 0.7225 0.5555 0.3339 0.179 Uiso 0.516(9) 1 calc PR A 2
C58A C 0.5972(14) 0.4673(13) 0.4501(6) 0.140(5) Uani 0.516(9) 1 d PDU A 2
H58D H 0.6910 0.5379 0.4840 0.210 Uiso 0.516(9) 1 calc PR A 2
H58E H 0.5221 0.3956 0.4765 0.210 Uiso 0.516(9) 1 calc PR A 2
H58F H 0.5448 0.5198 0.4227 0.210 Uiso 0.516(9) 1 calc PR A 2
N1 N 0.6978(3) 0.1552(2) 0.23669(12) 0.0506(5) Uani 1 1 d . . .
C1 C 0.7553(3) 0.2631(3) 0.19065(14) 0.0483(6) Uani 1 1 d . A .
H1 H 0.8558 0.2819 0.1788 0.058 Uiso 1 1 calc R . .
C2 C 0.6841(3) 0.3454(3) 0.16039(13) 0.0456(6) Uani 1 1 d . . .
C11 C 0.7684(3) 0.0530(3) 0.24229(15) 0.0534(6) Uani 1 1 d . A .
C12 C 0.7409(3) -0.0470(3) 0.18263(17) 0.0573(7) Uani 1 1 d . . .
C13 C 0.8098(4) -0.1453(3) 0.1903(2) 0.0692(8) Uani 1 1 d . A .
H13 H 0.7937 -0.2117 0.1505 0.083 Uiso 1 1 calc R . .
C14 C 0.9009(4) -0.1471(4) 0.2550(2) 0.0796(10) Uani 1 1 d . . .
H14 H 0.9451 -0.2152 0.2593 0.096 Uiso 1 1 calc R A .
C15 C 0.9270(4) -0.0495(4) 0.3129(2) 0.0798(10) Uani 1 1 d . A .
H15 H 0.9891 -0.0518 0.3569 0.096 Uiso 1 1 calc R . .
C16 C 0.8638(4) 0.0530(3) 0.30833(17) 0.0638(8) Uani 1 1 d . . .
C17 C 0.6363(4) -0.0553(3) 0.11103(17) 0.0664(8) Uani 1 1 d . A .
H17 H 0.5951 0.0194 0.1160 0.080 Uiso 1 1 calc R . .
C18 C 0.7311(6) -0.0165(5) 0.0507(2) 0.1080(14) Uani 1 1 d . . .
H18A H 0.7752 -0.0866 0.0452 0.162 Uiso 1 1 calc R A .
H18B H 0.8187 0.0834 0.0621 0.162 Uiso 1 1 calc R . .
H18C H 0.6607 -0.0212 0.0060 0.162 Uiso 1 1 calc R . .
C19 C 0.4915(4) -0.2065(4) 0.0932(2) 0.0919(11) Uani 1 1 d . . .
H19A H 0.5278 -0.2818 0.0859 0.138 Uiso 1 1 calc R A .
H19B H 0.4214 -0.2060 0.0494 0.138 Uiso 1 1 calc R . .
H19C H 0.4326 -0.2286 0.1329 0.138 Uiso 1 1 calc R . .
C20 C 0.9053(5) 0.1683(4) 0.37085(18) 0.0802(10) Uani 1 1 d . A .
H20 H 0.8120 0.1912 0.3685 0.096 Uiso 1 1 calc R . .
C21 C 1.0491(6) 0.3111(5) 0.3618(3) 0.1171(16) Uani 1 1 d . . .
H21A H 1.1432 0.2930 0.3636 0.176 Uiso 1 1 calc R A .
H21B H 1.0702 0.3865 0.4004 0.176 Uiso 1 1 calc R . .
H21C H 1.0260 0.3455 0.3155 0.176 Uiso 1 1 calc R . .
C22 C 0.9333(8) 0.1170(6) 0.4455(2) 0.137(2) Uani 1 1 d . . .
H22A H 0.8493 0.0174 0.4472 0.205 Uiso 1 1 calc R A .
H22B H 0.9304 0.1846 0.4822 0.205 Uiso 1 1 calc R . .
H22C H 1.0379 0.1163 0.4544 0.205 Uiso 1 1 calc R . .
C31 C 0.7732(3) 0.4675(3) 0.11833(14) 0.0484(6) Uani 1 1 d . A .
C32 C 0.9394(4) 0.5534(3) 0.1382(2) 0.0717(9) Uani 1 1 d . . .
H32 H 0.9953 0.5386 0.1810 0.086 Uiso 1 1 calc R A .
C33 C 1.0230(4) 0.6607(4) 0.0953(3) 0.1004(14) Uani 1 1 d . A .
H33 H 1.1356 0.7164 0.1087 0.121 Uiso 1 1 calc R . .
C34 C 0.9428(5) 0.6864(5) 0.0333(3) 0.1035(14) Uani 1 1 d . . .
H34 H 1.0001 0.7595 0.0045 0.124 Uiso 1 1 calc R A .
C35 C 0.7793(4) 0.6051(4) 0.01402(19) 0.0766(9) Uani 1 1 d . A .
H35 H 0.7237 0.6226 -0.0281 0.092 Uiso 1 1 calc R . .
C36 C 0.6955(4) 0.4977(3) 0.05604(15) 0.0563(7) Uani 1 1 d . . .
H36 H 0.5827 0.4433 0.0422 0.068 Uiso 1 1 calc R A .
C41 C 0.5167(3) 0.3137(3) 0.16779(14) 0.0504(6) Uani 1 1 d . A .
C42 C 0.4750(4) 0.4274(4) 0.18240(15) 0.0615(7) Uani 1 1 d . . .
H42 H 0.5538 0.5270 0.1874 0.074 Uiso 1 1 calc R A .
C43 C 0.3182(4) 0.3950(5) 0.18963(18) 0.0798(10) Uani 1 1 d . A .
H43 H 0.2920 0.4730 0.1994 0.096 Uiso 1 1 calc R . .
C44 C 0.2006(4) 0.2496(5) 0.1826(2) 0.0898(12) Uani 1 1 d . . .
H44 H 0.0954 0.2287 0.1886 0.108 Uiso 1 1 calc R A .
C45 C 0.2371(4) 0.1364(5) 0.1668(2) 0.0809(10) Uani 1 1 d . A .
H45 H 0.1566 0.0374 0.1611 0.097 Uiso 1 1 calc R . .
C46 C 0.3929(3) 0.1671(3) 0.15904(16) 0.0603(7) Uani 1 1 d . . .
H46 H 0.4164 0.0880 0.1477 0.072 Uiso 1 1 calc R A .

loop_
_atom_site_aniso_label
_atom_site_aniso_U_11
_atom_site_aniso_U_22
_atom_site_aniso_U_33
_atom_site_aniso_U_23
_atom_site_aniso_U_13
_atom_site_aniso_U_12
Al1 0.0664(6) 0.0675(6) 0.0590(5) 0.0161(4) 0.0192(4) 0.0301(5)
C51 0.089(3) 0.086(3) 0.098(3) 0.030(2) 0.036(2) 0.019(2)
C52 0.119(7) 0.087(5) 0.124(7) 0.028(5) 0.021(5) 0.048(5)
C53 0.255(13) 0.175(11) 0.219(12) 0.039(8) 0.030(9) 0.079(9)
C54 0.115(6) 0.101(6) 0.095(6) 0.041(4) -0.003(5) 0.017(4)
C52A 0.118(8) 0.078(6) 0.126(7) 0.054(5) 0.010(6) 0.031(5)
C53A 0.084(5) 0.085(5) 0.126(7) 0.064(5) 0.023(5) 0.015(4)
C54A 0.283(15) 0.262(15) 0.240(14) 0.028(10) 0.070(10) 0.116(10)
C55 0.117(3) 0.114(3) 0.068(2) 0.009(2) 0.021(2) 0.067(3)
C56 0.138(7) 0.087(6) 0.060(5) -0.007(4) 0.007(5) 0.052(5)
C57 0.184(11) 0.189(11) 0.228(12) -0.022(9) -0.003(8) 0.089(8)
C58 0.188(10) 0.136(8) 0.188(10) 0.006(7) 0.029(8) 0.086(7)
C56A 0.131(7) 0.140(7) 0.104(7) -0.016(6) -0.020(6) 0.075(6)
C57A 0.148(8) 0.086(6) 0.108(7) 0.000(5) 0.041(6) 0.031(5)
C58A 0.163(8) 0.153(8) 0.099(6) -0.037(5) 0.033(5) 0.066(6)
N1 0.0512(12) 0.0466(12) 0.0544(13) 0.0119(10) 0.0066(10) 0.0229(10)
C1 0.0450(13) 0.0463(14) 0.0538(15) 0.0078(11) 0.0086(11) 0.0206(11)
C2 0.0441(13) 0.0446(13) 0.0488(14) 0.0083(11) 0.0088(10) 0.0203(11)
C11 0.0463(14) 0.0459(14) 0.0663(17) 0.0171(12) 0.0086(12) 0.0192(11)
C12 0.0510(15) 0.0438(14) 0.0741(19) 0.0111(13) 0.0074(13) 0.0194(12)
C13 0.0612(18) 0.0482(16) 0.097(2) 0.0102(15) 0.0097(16) 0.0252(14)
C14 0.072(2) 0.0611(19) 0.113(3) 0.0200(19) 0.0054(19) 0.0397(17)
C15 0.076(2) 0.075(2) 0.092(2) 0.0254(19) -0.0034(18) 0.0419(18)
C16 0.0587(17) 0.0604(17) 0.0691(19) 0.0173(14) 0.0037(14) 0.0259(14)
C17 0.0735(19) 0.0569(17) 0.0718(19) 0.0002(14) 0.0009(15) 0.0361(15)
C18 0.123(3) 0.119(3) 0.087(3) 0.039(2) 0.027(2) 0.055(3)
C19 0.079(2) 0.091(3) 0.086(3) -0.011(2) -0.0111(19) 0.028(2)
C20 0.087(2) 0.089(2) 0.064(2) 0.0116(17) -0.0056(17) 0.045(2)
C21 0.118(4) 0.091(3) 0.106(3) -0.014(2) -0.004(3) 0.023(3)
C22 0.195(6) 0.152(5) 0.070(3) 0.019(3) -0.012(3) 0.095(4)
C31 0.0468(14) 0.0460(14) 0.0560(15) 0.0063(11) 0.0126(11) 0.0227(11)
C32 0.0518(17) 0.0646(19) 0.094(2) 0.0243(17) 0.0104(15) 0.0216(14)
C33 0.0540(19) 0.090(3) 0.148(4) 0.047(3) 0.028(2) 0.0194(18)
C34 0.085(3) 0.103(3) 0.126(4) 0.067(3) 0.049(3) 0.034(2)
C35 0.086(2) 0.080(2) 0.069(2) 0.0285(17) 0.0255(17) 0.0365(19)
C36 0.0597(16) 0.0553(16) 0.0540(16) 0.0097(12) 0.0125(12) 0.0249(13)
C41 0.0487(14) 0.0605(16) 0.0465(14) 0.0144(12) 0.0097(11) 0.0276(13)
C42 0.0678(18) 0.0732(19) 0.0595(17) 0.0175(14) 0.0176(14) 0.0435(16)
C43 0.083(2) 0.117(3) 0.074(2) 0.027(2) 0.0279(18) 0.072(2)
C44 0.056(2) 0.140(4) 0.090(3) 0.040(2) 0.0285(18) 0.052(2)
C45 0.0473(17) 0.099(3) 0.087(2) 0.029(2) 0.0121(16) 0.0232(17)
C46 0.0472(15) 0.0667(18) 0.0621(17) 0.0143(14) 0.0072(12) 0.0215(13)

loop_
_atom_type_symbol
_atom_type_description
_atom_type_scat_dispersion_real
_atom_type_scat_dispersion_imag
_atom_type_scat_source
C C 0.0033 0.0016 'International Tables Vol C Tables 4.2.6.8 and 6.1.1.4'
H H 0.0000 0.0000 'International Tables Vol C Tables 4.2.6.8 and 6.1.1.4'
N N 0.0061 0.0033 'International Tables Vol C Tables 4.2.6.8 and 6.1.1.4'
Al Al 0.0645 0.0514 'International Tables Vol C Tables 4.2.6.8 and 6.1.1.4'

loop_
_geom_angle_atom_site_label_1
_geom_angle_atom_site_label_2
_geom_angle_atom_site_label_3
_geom_angle
N1 Al1 C55 124.99(16)
N1 Al1 C51 112.72(15)
C55 Al1 C51 119.04(19)
C52A C51 C52 28.8(6)
C52A C51 Al1 120.4(5)
C52 C51 Al1 120.4(5)
C52A C51 H51A 127.1
C52 C51 H51A 107.2
Al1 C51 H51A 107.2
C52A C51 H51B 80.8
C52 C51 H51B 107.2
Al1 C51 H51B 107.2
H51A C51 H51B 106.9
C52A C51 H51C 107.2
C52 C51 H51C 80.8
Al1 C51 H51C 107.2
H51A C51 H51C 31.9
H51B C51 H51C 133.3
C52A C51 H51D 107.2
C52 C51 H51D 127.2
Al1 C51 H51D 107.2
H51A C51 H51D 76.6
H51B C51 H51D 32.0
H51C C51 H51D 106.8
C51 C52 C54 110.5(9)
C51 C52 C53 99.0(10)
C54 C52 C53 92.6(10)
C51 C52 H52 117.0
C54 C52 H52 117.0
C53 C52 H52 117.0
C51 C52A C54A 109.6(13)
C51 C52A C53A 108.4(8)
C54A C52A C53A 80.0(11)
C51 C52A H52A 117.6
C54A C52A H52A 117.6
C53A C52A H52A 117.6
C52A C53A H53D 109.5
C52A C53A H53E 109.5
H53D C53A H53E 109.5
C52A C53A H53F 109.5
H53D C53A H53F 109.5
H53E C53A H53F 109.5
C52A C54A H54D 109.5
C52A C54A H54E 109.5
H54D C54A H54E 109.5
C52A C54A H54F 109.5
H54D C54A H54F 109.5
H54E C54A H54F 109.5
C56A C55 C56 33.6(5)
C56A C55 Al1 129.7(5)
C56 C55 Al1 124.5(5)
C56A C55 H55A 122.4
C56 C55 H55A 106.2
Al1 C55 H55A 106.2
C56A C55 H55B 73.3
C56 C55 H55B 106.2
Al1 C55 H55B 106.2
H55A C55 H55B 106.4
C56A C55 H55C 104.8
C56 C55 H55C 75.5
Al1 C55 H55C 104.8
H55A C55 H55C 39.6
H55B C55 H55C 139.8
C56A C55 H55D 104.8
C56 C55 H55D 129.0
Al1 C55 H55D 104.8
H55A C55 H55D 67.2
H55B C55 H55D 41.3
H55C C55 H55D 105.8
C58 C56 C57 104.9(10)
C58 C56 C55 122.0(10)
C57 C56 C55 109.6(10)
C58 C56 H56 106.5
C57 C56 H56 106.5
C55 C56 H56 106.5
C55 C56A C57A 111.9(9)
C55 C56A C58A 114.2(8)
C57A C56A C58A 108.3(10)
C55 C56A H56A 107.4
C57A C56A H56A 107.4
C58A C56A H56A 107.4
C56A C57A H57D 109.5
C56A C57A H57E 109.5
H57D C57A H57E 109.5
C56A C57A H57F 109.5
H57D C57A H57F 109.5
H57E C57A H57F 109.5
C56A C58A H58D 109.5
C56A C58A H58E 109.5
H58D C58A H58E 109.5
C56A C58A H58F 109.5
H58D C58A H58F 109.5
H58E C58A H58F 109.5
C1 N1 C11 115.6(2)
C1 N1 Al1 122.99(17)
C11 N1 Al1 121.16(17)
C2 C1 N1 127.5(2)
C2 C1 H1 116.2
N1 C1 H1 116.2
C1 C2 C31 119.4(2)
C1 C2 C41 121.2(2)
C31 C2 C41 119.3(2)
C12 C11 C16 120.3(3)
C12 C11 N1 120.2(2)
C16 C11 N1 119.6(3)
C13 C12 C11 118.6(3)
C13 C12 C17 118.6(3)
C11 C12 C17 122.8(2)
C14 C13 C12 121.3(3)
C14 C13 H13 119.3
C12 C13 H13 119.3
C15 C14 C13 119.8(3)
C15 C14 H14 120.1
C13 C14 H14 120.1
C14 C15 C16 121.6(3)
C14 C15 H15 119.2
C16 C15 H15 119.2
C15 C16 C11 118.4(3)
C15 C16 C20 120.8(3)
C11 C16 C20 120.6(3)
C18 C17 C12 111.8(3)
C18 C17 C19 111.2(3)
C12 C17 C19 111.1(3)
C18 C17 H17 107.5
C12 C17 H17 107.5
C19 C17 H17 107.5
C17 C18 H18A 109.5
C17 C18 H18B 109.5
H18A C18 H18B 109.5
C17 C18 H18C 109.5
H18A C18 H18C 109.5
H18B C18 H18C 109.5
C17 C19 H19A 109.5
C17 C19 H19B 109.5
H19A C19 H19B 109.5
C17 C19 H19C 109.5
H19A C19 H19C 109.5
H19B C19 H19C 109.5
C16 C20 C21 110.1(3)
C16 C20 C22 114.5(3)
C21 C20 C22 110.7(4)
C16 C20 H20 107.0
C21 C20 H20 107.0
C22 C20 H20 107.0
C20 C21 H21A 109.5
C20 C21 H21B 109.5
H21A C21 H21B 109.5
C20 C21 H21C 109.5
H21A C21 H21C 109.5
H21B C21 H21C 109.5
C20 C22 H22A 109.5
C20 C22 H22B 109.5
H22A C22 H22B 109.5
C20 C22 H22C 109.5
H22A C22 H22C 109.5
H22B C22 H22C 109.5
C36 C31 C32 117.4(3)
C36 C31 C2 121.4(2)
C32 C31 C2 121.2(2)
C33 C32 C31 120.5(3)
C33 C32 H32 119.8
C31 C32 H32 119.8
C34 C33 C32 120.7(3)
C34 C33 H33 119.7
C32 C33 H33 119.7
C35 C34 C33 119.5(3)
C35 C34 H34 120.3
C33 C34 H34 120.3
C34 C35 C36 120.2(3)
C34 C35 H35 119.9
C36 C35 H35 119.9
C35 C36 C31 121.7(3)
C35 C36 H36 119.2
C31 C36 H36 119.2
C42 C41 C46 117.1(3)
C42 C41 C2 121.7(2)
C46 C41 C2 121.1(2)
C43 C42 C41 120.7(3)
C43 C42 H42 119.7
C41 C42 H42 119.7
C44 C43 C42 120.7(3)
C44 C43 H43 119.7
C42 C43 H43 119.7
C45 C44 C43 119.9(3)
C45 C44 H44 120.1
C43 C44 H44 120.1
C44 C45 C46 120.1(3)
C44 C45 H45 120.0
C46 C45 H45 120.0
C45 C46 C41 121.5(3)
C45 C46 H46 119.2
C41 C46 H46 119.2

loop_
_geom_bond_atom_site_label_1
_geom_bond_atom_site_label_2
_geom_bond_distance
Al1 N1 1.859(2)
Al1 C55 1.937(4)
Al1 C51 1.957(4)
C51 C52A 1.454(10)
C51 C52 1.504(11)
C51 H51A 0.9800
C51 H51B 0.9800
C51 H51C 0.9800
C51 H51D 0.9800
C52 C54 1.567(12)
C52 C53 1.655(14)
C52 H52 0.9900
C53 H53A 0.9700
C53 H53B 0.9700
C53 H53C 0.9700
C54 H54A 0.9700
C54 H54B 0.9700
C54 H54C 0.9700
C52A C54A 1.589(15)
C52A C53A 1.666(12)
C52A H52A 0.9900
C53A H53D 0.9700
C53A H53E 0.9700
C53A H53F 0.9700
C54A H54D 0.9700
C54A H54E 0.9700
C54A H54F 0.9700
C55 C56A 1.375(10)
C55 C56 1.573(11)
C55 H55A 0.9800
C55 H55B 0.9800
C55 H55C 0.9800
C55 H55D 0.9800
C56 C58 1.460(11)
C56 C57 1.549(13)
C56 H56 0.9900
C57 H57A 0.9700
C57 H57B 0.9700
C57 H57C 0.9700
C58 H58A 0.9700
C58 H58B 0.9700
C58 H58C 0.9700
C56A C57A 1.496(12)
C56A C58A 1.537(11)
C56A H56A 0.9900
C57A H57D 0.9700
C57A H57E 0.9700
C57A H57F 0.9700
C58A H58D 0.9700
C58A H58E 0.9700
C58A H58F 0.9700
N1 C1 1.374(3)
N1 C11 1.440(3)
C1 C2 1.352(3)
C1 H1 0.9400
C2 C31 1.476(3)
C2 C41 1.488(3)
C11 C12 1.404(4)
C11 C16 1.411(4)
C12 C13 1.393(4)
C12 C17 1.512(4)
C13 C14 1.376(5)
C13 H13 0.9400
C14 C15 1.367(5)
C14 H14 0.9400
C15 C16 1.392(4)
C15 H15 0.9400
C16 C20 1.510(5)
C17 C18 1.503(5)
C17 C19 1.514(5)
C17 H17 0.9900
C18 H18A 0.9700
C18 H18B 0.9700
C18 H18C 0.9700
C19 H19A 0.9700
C19 H19B 0.9700
C19 H19C 0.9700
C20 C21 1.515(6)
C20 C22 1.528(5)
C20 H20 0.9900
C21 H21A 0.9700
C21 H21B 0.9700
C21 H21C 0.9700
C22 H22A 0.9700
C22 H22B 0.9700
C22 H22C 0.9700
C31 C36 1.390(4)
C31 C32 1.391(4)
C32 C33 1.386(5)
C32 H32 0.9400
C33 C34 1.377(6)
C33 H33 0.9400
C34 C35 1.364(5)
C34 H34 0.9400
C35 C36 1.377(4)
C35 H35 0.9400
C36 H36 0.9400
C41 C42 1.392(4)
C41 C46 1.406(4)
C42 C43 1.388(4)
C42 H42 0.9400
C43 C44 1.379(5)
C43 H43 0.9400
C44 C45 1.361(5)
C44 H44 0.9400
C45 C46 1.386(4)
C45 H45 0.9400
C46 H46 0.9400

loop_
_geom_torsion_atom_site_label_1
_geom_torsion_atom_site_label_2
_geom_torsion_atom_site_label_3
_geom_torsion_atom_site_label_4
_geom_torsion
N1 Al1 C51 C52A 93.7(8)
C55 Al1 C51 C52A -66.9(8)
N1 Al1 C51 C52 127.2(6)
C55 Al1 C51 C52 -33.5(7)
C52A C51 C52 C54 43.5(13)
Al1 C51 C52 C54 -55.2(10)
C52A C51 C52 C53 -52.7(15)
Al1 C51 C52 C53 -151.4(9)
C52 C51 C52A C54A -30.6(15)
Al1 C51 C52A C54A 68.0(14)
C52 C51 C52A C53A 55.0(14)
Al1 C51 C52A C53A 153.6(7)
N1 Al1 C55 C56A -32.2(8)
C51 Al1 C55 C56A 125.9(8)
N1 Al1 C55 C56 9.9(6)
C51 Al1 C55 C56 167.9(5)
C56A C55 C56 C58 -100.5(16)
Al1 C55 C56 C58 147.9(9)
C56A C55 C56 C57 22.4(12)
Al1 C55 C56 C57 -89.2(11)
C56 C55 C56A C57A -29.2(10)
Al1 C55 C56A C57A 65.3(12)
C56 C55 C56A C58A 94.2(15)
Al1 C55 C56A C58A -171.3(7)
C55 Al1 N1 C1 -61.0(3)
C51 Al1 N1 C1 139.7(2)
C55 Al1 N1 C11 124.9(2)
C51 Al1 N1 C11 -34.4(3)
C11 N1 C1 C2 160.6(3)
Al1 N1 C1 C2 -13.8(4)
N1 C1 C2 C31 173.5(2)
N1 C1 C2 C41 -7.4(4)
C1 N1 C11 C12 -66.9(3)
Al1 N1 C11 C12 107.7(3)
C1 N1 C11 C16 113.8(3)
Al1 N1 C11 C16 -71.7(3)
C16 C11 C12 C13 0.0(4)
N1 C11 C12 C13 -179.4(2)
C16 C11 C12 C17 178.4(3)
N1 C11 C12 C17 -0.9(4)
C11 C12 C13 C14 1.0(4)
C17 C12 C13 C14 -177.4(3)
C12 C13 C14 C15 -0.9(5)
C13 C14 C15 C16 -0.2(5)
C14 C15 C16 C11 1.1(5)
C14 C15 C16 C20 -174.9(3)
C12 C11 C16 C15 -1.0(4)
N1 C11 C16 C15 178.3(3)
C12 C11 C16 C20 175.0(3)
N1 C11 C16 C20 -5.7(4)
C13 C12 C17 C18 -64.2(4)
C11 C12 C17 C18 117.4(3)
C13 C12 C17 C19 60.8(4)
C11 C12 C17 C19 -117.7(3)
C15 C16 C20 C21 93.2(4)
C11 C16 C20 C21 -82.7(4)
C15 C16 C20 C22 -32.4(5)
C11 C16 C20 C22 151.7(4)
C1 C2 C31 C36 142.3(3)
C41 C2 C31 C36 -36.9(4)
C1 C2 C31 C32 -35.4(4)
C41 C2 C31 C32 145.5(3)
C36 C31 C32 C33 -2.3(5)
C2 C31 C32 C33 175.4(3)
C31 C32 C33 C34 1.5(6)
C32 C33 C34 C35 -0.1(7)
C33 C34 C35 C36 -0.3(7)
C34 C35 C36 C31 -0.6(5)
C32 C31 C36 C35 1.9(4)
C2 C31 C36 C35 -175.8(3)
C1 C2 C41 C42 137.3(3)
C31 C2 C41 C42 -43.6(4)
C1 C2 C41 C46 -43.8(4)
C31 C2 C41 C46 135.3(3)
C46 C41 C42 C43 1.6(4)
C2 C41 C42 C43 -179.5(3)
C41 C42 C43 C44 0.1(5)
C42 C43 C44 C45 -1.4(5)
C43 C44 C45 C46 1.1(5)
C44 C45 C46 C41 0.6(5)
C42 C41 C46 C45 -1.9(4)
C2 C41 C46 C45 179.1(3)
